data_1548024
loop_
_publ_author_name
'Christopher H. Hendon'
'Aron Walsh'
'Norinobu Akiyama'
'Yosuke Konno'
'Takashi Kajiwara'
'Tasuku Ito'
'Hiroshi Kitagawa'
'Ken Sakai'

_publ_section_title
;
 One-dimensional Magnus-type platinum double salts
;
_journal_name_full 'Nature Communications'
_journal_page_first 11950
_journal_paper_doi 10.1038/ncomms11950
_journal_volume 7
_journal_year 2016
_chemical_formula_sum 'C68 H88 N12 O28 Pt6'
_chemical_formula_weight 2692.04
_space_group_IT_number 15
_symmetry_cell_setting monoclinic
_symmetry_Int_Tables_number 15
_symmetry_space_group_name_Hall '-C 2yc'
_symmetry_space_group_name_H-M 'C 1 2/c 1'
_atom_sites_solution_hydrogens geom
_atom_sites_solution_primary direct
_atom_sites_solution_secondary difmap
_cell_angle_alpha 90.00
_cell_angle_beta 102.477(1)
_cell_angle_gamma 90.00
_cell_formula_units_Z 4
_cell_length_a 22.9917(8)
_cell_length_b 17.8912(6)
_cell_length_c 20.7881(7)
_cell_measurement_reflns_used 6183
_cell_measurement_temperature 296(2)
_cell_measurement_theta_max 30.05
_cell_measurement_theta_min 1.65
_cell_volume 8349.2(5)
_diffrn_ambient_temperature 296(2)
_diffrn_detector_area_resol_mean 8.366
_diffrn_measured_fraction_theta_full 0.993
_diffrn_measured_fraction_theta_max 0.993
_diffrn_measurement_device 'Bruker SMART APEX CCD-detector diffractometer'
_diffrn_measurement_method \w
_diffrn_radiation_monochromator graphite
_diffrn_radiation_source 'sealed tube'
_diffrn_radiation_type MoK\a
_diffrn_radiation_wavelength 0.71073
_diffrn_reflns_av_R_equivalents 0.0725
_diffrn_reflns_av_sigmaI/netI 0.1147
_diffrn_reflns_limit_h_max 24
_diffrn_reflns_limit_h_min -32
_diffrn_reflns_limit_k_max 22
_diffrn_reflns_limit_k_min -25
_diffrn_reflns_limit_l_max 29
_diffrn_reflns_limit_l_min -28
_diffrn_reflns_number 28567
_diffrn_reflns_theta_full 30.05
_diffrn_reflns_theta_max 30.05
_diffrn_reflns_theta_min 1.65
_exptl_absorpt_coefficient_mu 10.098
_exptl_absorpt_correction_T_max 0.694844
_exptl_absorpt_correction_T_min 0.424991
_exptl_absorpt_correction_type multi-scan
_exptl_absorpt_process_details '(SADABS; Sheldrick, 1996)'
_exptl_crystal_colour 'dark blue'
_exptl_crystal_density_diffrn 2.142
_exptl_crystal_description plate
_exptl_crystal_F_000 5088
_exptl_crystal_size_max 0.02
_exptl_crystal_size_mid 0.02
_exptl_crystal_size_min 0.005
_refine_diff_density_max 1.136
_refine_diff_density_min -1.071
_refine_diff_density_rms 0.142
_refine_ls_extinction_coef 'not refined'
_refine_ls_extinction_method none
_refine_ls_goodness_of_fit_ref 0.815
_refine_ls_hydrogen_treatment mixed
_refine_ls_matrix_type full
_refine_ls_number_parameters 525
_refine_ls_number_reflns 12169
_refine_ls_number_restraints 0
_refine_ls_restrained_S_all 0.815
_refine_ls_R_factor_all 0.1143
_refine_ls_R_factor_gt 0.0372
_refine_ls_shift/su_max 0.002
_refine_ls_shift/su_mean 0.000
_refine_ls_structure_factor_coef Fsqd
_refine_ls_weighting_details 'calc w=1/[\s^2^(Fo^2^)+(0.0160P)^2^+0.0000P] where P=(Fo^2^+2Fc^2^)/3'
_refine_ls_weighting_scheme calc
_refine_ls_wR_factor_gt 0.0552
_refine_ls_wR_factor_ref 0.0673
_reflns_d_resolution_high 0.7097
_reflns_number_gt 5941
_reflns_number_total 12169
_reflns_threshold_expression >2\s(I)
_cod_data_source_file ncomms11950-s4.cif
_cod_data_source_block dark_blue_plate_compound_5
_cod_depositor_comments
;
The following automatic conversions were performed:

'_symmetry_cell_setting' value 'Monoclinic' changed to 'monoclinic'
according to the built-in table from CIF Core dictionary named
'cif_core.dic' version 2.4.1 from 2010-06-29.

Automatic conversion script
Id: cif_fix_values 5376 2017-05-30 11:51:03Z andrius 

The following automatic conversions were performed:

data name '_atom_site_symetry_multiplicity' was replaced with
'_atom_site_symmetry_multiplicity' as specified in the replacement
file 'data/replacement-values/replacement_tags.lst'.

Automatic conversion script
Id: cif_correct_tags 9268 2022-04-12 08:56:07Z antanas 
;
_cod_original_sg_symbol_H-M 'C 2/c'
_cod_database_code 1548024
_shelx_title ' ptpivox in C2/c 2000/11/27 10:46:28 014 KENX'
_shelx_f_calc_maximum 1166.46
_shelx_f_squared_multiplier 1.000

loop_
_symmetry_equiv_pos_as_xyz
'x, y, z'
'-x, y, -z+1/2'
'x+1/2, y+1/2, z'
'-x+1/2, y+1/2, -z+1/2'
'-x, -y, -z'
'x, -y, z-1/2'
'-x+1/2, -y+1/2, -z'
'x+1/2, -y+1/2, z-1/2'

loop_
_atom_site_label
_atom_site_type_symbol
_atom_site_fract_x
_atom_site_fract_y
_atom_site_fract_z
_atom_site_U_iso_or_equiv
_atom_site_adp_type
_atom_site_occupancy
_atom_site_symmetry_multiplicity
_atom_site_calc_flag
_atom_site_refinement_flags
_atom_site_disorder_assembly
_atom_site_disorder_group
Pt1 Pt 0.766550(12) 0.162031(14) 0.974855(12) 0.04439(8) Uani 1 1 d . . .
Pt2 Pt 0.762294(12) 0.012002(14) 0.920158(12) 0.04394(8) Uani 1 1 d . . .
Pt3 Pt 0.765416(13) -0.143517(14) 0.833214(13) 0.04795(8) Uani 1 1 d . . .
O9 O 0.5954(2) -0.0836(3) 0.7778(3) 0.0839(17) Uani 1 1 d . . .
N1 N 0.8176(2) 0.0660(3) 0.8722(2) 0.0453(14) Uani 1 1 d . . .
H1 H 0.8350 0.0374 0.8490 0.054 Uiso 1 1 calc R . .
O6 O 0.9347(2) -0.2022(3) 0.8955(3) 0.0863(18) Uani 1 1 d . . .
O5 O 0.9259(2) -0.0743(3) 0.8184(3) 0.0783(17) Uani 1 1 d . . .
O4 O 0.8359(2) -0.2009(3) 0.8811(2) 0.0681(15) Uani 1 1 d . . .
O3 O 0.8280(2) -0.0836(2) 0.8016(2) 0.0545(12) Uani 1 1 d . . .
O8 O 0.7046(2) -0.2051(3) 0.8652(2) 0.0589(13) Uani 1 1 d . . .
O7 O 0.6931(2) -0.0877(2) 0.7860(2) 0.0524(12) Uani 1 1 d . . .
O1 O 0.8181(2) 0.1847(3) 0.9100(2) 0.0620(14) Uani 1 1 d . . .
O2 O 0.6956(2) 0.1802(2) 0.8994(2) 0.0572(13) Uani 1 1 d . . .
N2 N 0.6940(2) 0.0622(3) 0.8589(2) 0.0491(14) Uani 1 1 d . . .
H2 H 0.6727 0.0329 0.8305 0.059 Uiso 1 1 calc R . .
N5 N 0.8336(3) 0.1402(3) 1.0508(2) 0.0442(13) Uani 1 1 d . . .
N3 N 0.8270(3) -0.0457(3) 0.9807(3) 0.0474(14) Uani 1 1 d . . .
N4 N 0.7125(3) -0.0499(3) 0.9684(2) 0.0431(13) Uani 1 1 d . . .
N6 N 0.7194(3) 0.1322(3) 1.0402(2) 0.0449(14) Uani 1 1 d . . .
C6 C 0.6768(3) 0.1306(3) 0.8549(3) 0.0446(17) Uani 1 1 d . A .
C1 C 0.8312(3) 0.1348(4) 0.8703(3) 0.0463(17) Uani 1 1 d . . .
C23 C 0.9182(4) 0.0851(4) 1.1528(4) 0.073(2) Uani 1 1 d . . .
H23 H 0.9471 0.0645 1.1864 0.088 Uiso 1 1 calc R . .
C16 C 0.7433(3) -0.1006(3) 1.0104(3) 0.0513(19) Uani 1 1 d . . .
C15 C 0.8079(3) -0.0987(4) 1.0168(3) 0.0499(18) Uani 1 1 d . . .
C31 C 0.8815(4) -0.1043(4) 0.8273(4) 0.0551(19) Uani 1 1 d . . .
C12 C 0.9257(4) -0.0815(5) 1.0250(4) 0.083(3) Uani 1 1 d . . .
H12 H 0.9663 -0.0742 1.0282 0.100 Uiso 1 1 calc R . .
C21 C 0.8912(3) 0.1506(4) 1.0507(4) 0.059(2) Uani 1 1 d . . .
H21 H 0.9022 0.1761 1.0162 0.071 Uiso 1 1 calc R . .
C2 C 0.8690(3) 0.1601(4) 0.8224(3) 0.060(2) Uani 1 1 d . . .
C11 C 0.8841(4) -0.0368(4) 0.9840(4) 0.064(2) Uani 1 1 d . . .
H11 H 0.8970 -0.0001 0.9586 0.077 Uiso 1 1 calc R . .
C14 C 0.8474(4) -0.1443(4) 1.0583(4) 0.073(2) Uani 1 1 d . . .
H14 H 0.8339 -0.1798 1.0843 0.087 Uiso 1 1 calc R . .
C24 C 0.8602(4) 0.0773(4) 1.1535(3) 0.060(2) Uani 1 1 d . . .
H24 H 0.8490 0.0535 1.1887 0.072 Uiso 1 1 calc R . .
C33 C 0.6442(4) -0.1120(4) 0.7987(3) 0.0542(19) Uani 1 1 d . . .
C27 C 0.7250(4) 0.0702(4) 1.1426(3) 0.061(2) Uani 1 1 d . . .
H27 H 0.7476 0.0500 1.1812 0.073 Uiso 1 1 calc R . .
C17 C 0.7132(4) -0.1506(4) 1.0434(3) 0.062(2) Uani 1 1 d . . .
H17 H 0.7343 -0.1866 1.0712 0.074 Uiso 1 1 calc R . .
C13 C 0.9060(4) -0.1365(5) 1.0605(4) 0.095(3) Uani 1 1 d . . .
H13 H 0.9332 -0.1686 1.0864 0.114 Uiso 1 1 calc R . .
C7 C 0.6297(3) 0.1571(4) 0.7975(3) 0.060(2) Uani 1 1 d . . .
C19 C 0.6223(4) -0.0918(4) 0.9933(4) 0.075(2) Uani 1 1 d . . .
H19 H 0.5813 -0.0866 0.9878 0.090 Uiso 1 1 calc R . .
C18 C 0.6525(4) -0.1466(4) 1.0349(4) 0.076(2) Uani 1 1 d . . .
H18 H 0.6321 -0.1798 1.0564 0.091 Uiso 1 1 calc R . .
C20 C 0.6533(4) -0.0460(4) 0.9608(3) 0.058(2) Uani 1 1 d . . .
H20 H 0.6326 -0.0105 0.9321 0.069 Uiso 1 1 calc R . .
C22 C 0.9344(4) 0.1235(4) 1.1022(4) 0.070(2) Uani 1 1 d . . .
H22 H 0.9745 0.1312 1.1026 0.084 Uiso 1 1 calc R . .
C29 C 0.6306(4) 0.1005(5) 1.0754(4) 0.072(2) Uani 1 1 d . . .
H29 H 0.5892 0.1002 1.0674 0.086 Uiso 1 1 calc R . .
C28 C 0.6636(4) 0.0687(4) 1.1314(4) 0.070(2) Uani 1 1 d . . .
H28 H 0.6447 0.0462 1.1618 0.084 Uiso 1 1 calc R . .
C32 C 0.8853(4) -0.1757(4) 0.8724(3) 0.057(2) Uani 1 1 d . . .
C25 C 0.8171(3) 0.1048(4) 1.1019(3) 0.0458(17) Uani 1 1 d . . .
C26 C 0.7531(3) 0.1015(3) 1.0967(3) 0.0438(17) Uani 1 1 d . . .
C30 C 0.6597(3) 0.1328(4) 1.0312(3) 0.055(2) Uani 1 1 d . . .
H30 H 0.6374 0.1558 0.9938 0.066 Uiso 1 1 calc R . .
C3 C 0.8490(5) 0.1238(6) 0.7563(4) 0.142(5) Uani 1 1 d . . .
H3A H 0.8069 0.1311 0.7409 0.212 Uiso 1 1 calc R . .
H3B H 0.8575 0.0712 0.7600 0.212 Uiso 1 1 calc R . .
H3C H 0.8698 0.1458 0.7256 0.212 Uiso 1 1 calc R . .
C4 C 0.8662(4) 0.2426(5) 0.8124(4) 0.107(3) Uani 1 1 d . . .
H4A H 0.8931 0.2568 0.7851 0.160 Uiso 1 1 calc R . .
H4B H 0.8774 0.2672 0.8542 0.160 Uiso 1 1 calc R . .
H4C H 0.8264 0.2568 0.7913 0.160 Uiso 1 1 calc R . .
C5 C 0.9320(4) 0.1352(6) 0.8510(6) 0.145(5) Uani 1 1 d . . .
H5A H 0.9577 0.1525 0.8235 0.217 Uiso 1 1 calc R . .
H5B H 0.9334 0.0816 0.8534 0.217 Uiso 1 1 calc R . .
H5C H 0.9449 0.1557 0.8945 0.217 Uiso 1 1 calc R . .
C8A C 0.6409(9) 0.1238(12) 0.7344(10) 0.110(4) Uani 0.50 1 d P A 1
H8A1 H 0.6420 0.0703 0.7379 0.164 Uiso 0.50 1 calc PR A 1
H8A2 H 0.6783 0.1416 0.7271 0.164 Uiso 0.50 1 calc PR A 1
H8A3 H 0.6095 0.1384 0.6982 0.164 Uiso 0.50 1 calc PR A 1
C8B C 0.6027(9) 0.1035(11) 0.7448(10) 0.110(4) Uani 0.50 1 d P A 2
H8B1 H 0.5751 0.1295 0.7109 0.164 Uiso 0.50 1 calc PR A 2
H8B2 H 0.5822 0.0650 0.7631 0.164 Uiso 0.50 1 calc PR A 2
H8B3 H 0.6335 0.0815 0.7263 0.164 Uiso 0.50 1 calc PR A 2
C9A C 0.5726(9) 0.1178(11) 0.8050(9) 0.110(4) Uani 0.50 1 d P A 1
H9A1 H 0.5393 0.1390 0.7747 0.164 Uiso 0.50 1 calc PR A 1
H9A2 H 0.5673 0.1242 0.8493 0.164 Uiso 0.50 1 calc PR A 1
H9A3 H 0.5754 0.0655 0.7959 0.164 Uiso 0.50 1 calc PR A 1
C9B C 0.5753(9) 0.1834(11) 0.8274(9) 0.110(4) Uani 0.50 1 d P A 2
H9B1 H 0.5405 0.1890 0.7926 0.164 Uiso 0.50 1 calc PR A 2
H9B2 H 0.5846 0.2304 0.8495 0.164 Uiso 0.50 1 calc PR A 2
H9B3 H 0.5676 0.1468 0.8583 0.164 Uiso 0.50 1 calc PR A 2
C10A C 0.6234(10) 0.2412(13) 0.7928(10) 0.110(4) Uani 0.50 1 d P A 1
H10A H 0.6028 0.2547 0.7491 0.164 Uiso 0.50 1 calc PR A 1
H10B H 0.6622 0.2638 0.8022 0.164 Uiso 0.50 1 calc PR A 1
H10C H 0.6012 0.2585 0.8240 0.164 Uiso 0.50 1 calc PR A 1
C10B C 0.6523(10) 0.2310(13) 0.7736(10) 0.110(4) Uani 0.50 1 d P A 2
H10D H 0.6782 0.2203 0.7442 0.164 Uiso 0.50 1 calc PR A 2
H10E H 0.6738 0.2587 0.8108 0.164 Uiso 0.50 1 calc PR A 2
H10F H 0.6190 0.2600 0.7509 0.164 Uiso 0.50 1 calc PR A 2
O10 O 0.6068(3) -0.2101(3) 0.8562(3) 0.0824(18) Uani 1 1 d . . .
C34 C 0.6502(4) -0.1818(4) 0.8437(4) 0.055(2) Uani 1 1 d . . .
O11 O 0.5104(3) 0.0401(4) 0.9464(3) 0.120(2) Uani 1 1 d . . .
O12 O 1.0143(3) -0.3039(4) 0.9717(4) 0.138(3) Uani 1 1 d . . .
O13 O 0.5087(3) -0.0568(5) 0.6625(4) 0.162(3) Uani 1 1 d . . .
O14 O 0.4937(4) -0.1856(7) 0.5977(6) 0.165(4) Uani 0.75 1 d P . .
O15 O 0.5000 -0.2461(12) 0.7500 0.121(7) Uani 0.50 2 d SP . .

loop_
_atom_site_aniso_label
_atom_site_aniso_U_11
_atom_site_aniso_U_22
_atom_site_aniso_U_33
_atom_site_aniso_U_23
_atom_site_aniso_U_13
_atom_site_aniso_U_12
Pt1 0.05481(19) 0.03672(15) 0.03721(14) -0.00180(11) 0.00018(12) -0.00224(12)
Pt2 0.05902(19) 0.03051(14) 0.03953(13) 0.00510(11) 0.00455(12) 0.00104(12)
Pt3 0.0596(2) 0.03829(15) 0.04454(15) 0.00389(12) 0.00808(14) 0.00269(12)
O9 0.063(4) 0.080(4) 0.108(5) 0.025(3) 0.016(4) 0.018(3)
N1 0.060(4) 0.032(3) 0.047(3) -0.002(2) 0.020(3) 0.003(3)
O6 0.059(4) 0.084(4) 0.109(5) 0.029(3) 0.003(3) 0.018(3)
O5 0.057(4) 0.076(4) 0.099(4) 0.019(3) 0.011(3) -0.007(3)
O4 0.075(4) 0.048(3) 0.083(4) 0.024(3) 0.019(3) 0.010(3)
O3 0.056(4) 0.053(3) 0.054(3) 0.013(2) 0.009(3) 0.007(2)
O8 0.054(4) 0.056(3) 0.065(3) 0.019(3) 0.010(3) 0.001(2)
O7 0.057(3) 0.045(3) 0.054(3) 0.007(2) 0.009(3) -0.001(2)
O1 0.082(4) 0.043(3) 0.058(3) 0.004(2) 0.008(3) -0.010(2)
O2 0.071(4) 0.044(3) 0.047(3) 0.000(2) -0.010(2) 0.004(2)
N2 0.061(4) 0.038(3) 0.036(3) 0.001(2) -0.015(3) -0.003(3)
N5 0.049(4) 0.041(3) 0.040(3) -0.008(2) 0.004(3) 0.000(3)
N3 0.042(4) 0.047(4) 0.049(3) 0.005(3) 0.001(3) -0.001(3)
N4 0.055(4) 0.036(3) 0.036(3) -0.003(2) 0.005(3) 0.004(3)
N6 0.054(4) 0.039(3) 0.037(3) -0.007(2) 0.001(3) 0.000(3)
C6 0.058(5) 0.029(4) 0.041(4) 0.001(3) -0.004(3) -0.006(3)
C1 0.049(5) 0.037(4) 0.050(4) 0.002(3) 0.005(3) 0.007(3)
C23 0.076(7) 0.080(6) 0.054(5) -0.005(4) -0.009(5) 0.017(5)
C16 0.078(6) 0.032(4) 0.042(4) 0.006(3) 0.008(4) 0.008(3)
C15 0.050(5) 0.038(4) 0.059(4) 0.011(3) 0.005(4) 0.004(3)
C31 0.058(6) 0.047(5) 0.058(5) -0.004(4) 0.007(4) -0.002(4)
C12 0.045(6) 0.091(7) 0.106(7) 0.016(6) -0.001(5) -0.008(5)
C21 0.047(5) 0.065(5) 0.064(5) -0.011(4) 0.007(4) -0.009(4)
C2 0.063(6) 0.063(5) 0.054(4) 0.013(4) 0.018(4) -0.002(4)
C11 0.060(6) 0.057(5) 0.072(5) 0.017(4) 0.008(5) -0.005(4)
C14 0.069(6) 0.068(6) 0.081(6) 0.027(5) 0.017(5) 0.001(4)
C24 0.061(6) 0.068(5) 0.047(4) -0.001(4) 0.002(4) 0.007(4)
C33 0.069(6) 0.046(5) 0.046(4) -0.004(3) 0.009(4) 0.001(4)
C27 0.061(6) 0.068(5) 0.051(5) 0.006(4) 0.007(4) 0.003(4)
C17 0.074(6) 0.048(5) 0.066(5) 0.025(4) 0.020(4) 0.011(4)
C13 0.080(8) 0.083(7) 0.111(7) 0.053(6) -0.005(6) 0.014(5)
C7 0.069(6) 0.050(5) 0.050(4) 0.004(4) -0.010(4) -0.003(4)
C19 0.071(6) 0.066(6) 0.093(6) 0.023(5) 0.030(5) 0.014(4)
C18 0.069(6) 0.067(6) 0.096(6) 0.028(5) 0.030(5) -0.004(4)
C20 0.063(6) 0.044(5) 0.065(5) 0.013(4) 0.010(4) 0.007(4)
C22 0.050(6) 0.075(6) 0.077(6) -0.017(5) -0.005(5) -0.002(4)
C29 0.054(6) 0.098(7) 0.067(5) -0.009(5) 0.021(5) -0.008(5)
C28 0.069(7) 0.085(6) 0.062(5) -0.009(5) 0.026(5) -0.017(5)
C32 0.069(6) 0.048(5) 0.053(4) 0.002(4) 0.009(4) 0.009(4)
C25 0.051(5) 0.049(4) 0.033(4) -0.004(3) 0.000(3) -0.001(3)
C26 0.048(5) 0.043(4) 0.038(4) -0.005(3) 0.005(3) 0.006(3)
C30 0.049(5) 0.055(5) 0.054(5) -0.013(4) -0.008(4) 0.011(4)
C3 0.249(15) 0.132(10) 0.064(6) -0.010(6) 0.078(8) -0.062(9)
C4 0.158(10) 0.061(6) 0.117(8) 0.039(5) 0.064(7) 0.017(6)
C5 0.082(9) 0.179(12) 0.189(12) 0.097(10) 0.064(8) 0.014(7)
C8A 0.131(11) 0.093(7) 0.074(6) 0.007(5) -0.046(6) 0.027(7)
C8B 0.131(11) 0.093(7) 0.074(6) 0.007(5) -0.046(6) 0.027(7)
C9A 0.131(11) 0.093(7) 0.074(6) 0.007(5) -0.046(6) 0.027(7)
C9B 0.131(11) 0.093(7) 0.074(6) 0.007(5) -0.046(6) 0.027(7)
C10A 0.131(11) 0.093(7) 0.074(6) 0.007(5) -0.046(6) 0.027(7)
C10B 0.131(11) 0.093(7) 0.074(6) 0.007(5) -0.046(6) 0.027(7)
O10 0.070(4) 0.077(4) 0.106(5) 0.026(3) 0.030(4) -0.004(3)
C34 0.062(6) 0.046(5) 0.062(5) -0.007(4) 0.020(4) 0.003(4)
O11 0.137(6) 0.110(6) 0.109(5) 0.016(4) 0.018(4) 0.026(4)
O12 0.098(6) 0.112(6) 0.187(7) 0.050(5) -0.006(5) 0.018(4)
O13 0.107(6) 0.242(10) 0.128(6) 0.057(6) 0.003(5) 0.013(6)
O14 0.089(8) 0.202(12) 0.197(11) 0.073(9) 0.018(7) 0.011(7)
O15 0.048(12) 0.19(2) 0.128(15) 0.000 0.021(11) 0.000

loop_
_atom_type_symbol
_atom_type_description
_atom_type_scat_dispersion_real
_atom_type_scat_dispersion_imag
_atom_type_scat_source
O O 0.0106 0.0060 'International Tables Vol C Tables 4.2.6.8 and 6.1.1.4'
H H 0.0000 0.0000 'International Tables Vol C Tables 4.2.6.8 and 6.1.1.4'
Pt Pt -1.7033 8.3905 'International Tables Vol C Tables 4.2.6.8 and 6.1.1.4'
N N 0.0061 0.0033 'International Tables Vol C Tables 4.2.6.8 and 6.1.1.4'
C C 0.0033 0.0016 'International Tables Vol C Tables 4.2.6.8 and 6.1.1.4'

loop_
_geom_angle_atom_site_label_1
_geom_angle_atom_site_label_2
_geom_angle_atom_site_label_3
_geom_angle
_geom_angle_site_symmetry_1
_geom_angle_site_symmetry_3
N6 Pt1 N5 81.3(2) . .
N6 Pt1 O1 175.5(2) . .
N5 Pt1 O1 95.9(2) . .
N6 Pt1 O2 96.1(2) . .
N5 Pt1 O2 177.0(2) . .
O1 Pt1 O2 86.63(19) . .
N6 Pt1 Pt2 92.42(14) . .
N5 Pt1 Pt2 94.82(14) . .
O1 Pt1 Pt2 84.24(13) . .
O2 Pt1 Pt2 83.83(12) . .
N6 Pt1 Pt1 81.33(14) . 7_657
N5 Pt1 Pt1 97.01(14) . 7_657
O1 Pt1 Pt1 102.60(13) . 7_657
O2 Pt1 Pt1 83.96(12) . 7_657
Pt2 Pt1 Pt1 165.609(15) . 7_657
N2 Pt2 N4 96.4(2) . .
N2 Pt2 N3 175.6(2) . .
N4 Pt2 N3 80.2(2) . .
N2 Pt2 N1 87.8(2) . .
N4 Pt2 N1 174.7(2) . .
N3 Pt2 N1 95.5(2) . .
N2 Pt2 Pt1 77.92(14) . .
N4 Pt2 Pt1 106.75(13) . .
N3 Pt2 Pt1 105.69(15) . .
N1 Pt2 Pt1 77.30(14) . .
N2 Pt2 Pt3 97.78(14) . .
N4 Pt2 Pt3 83.78(13) . .
N3 Pt2 Pt3 79.14(15) . .
N1 Pt2 Pt3 92.42(14) . .
Pt1 Pt2 Pt3 168.906(11) . .
O4 Pt3 O8 95.8(2) . .
O4 Pt3 O7 178.5(2) . .
O8 Pt3 O7 82.64(19) . .
O4 Pt3 O3 82.9(2) . .
O8 Pt3 O3 178.64(19) . .
O7 Pt3 O3 98.65(19) . .
O4 Pt3 Pt2 105.65(15) . .
O8 Pt3 Pt2 100.44(14) . .
O7 Pt3 Pt2 74.74(12) . .
O3 Pt3 Pt2 80.36(13) . .
C1 N1 Pt2 131.5(5) . .
C32 O4 Pt3 113.6(5) . .
C31 O3 Pt3 113.4(5) . .
C34 O8 Pt3 113.4(5) . .
C33 O7 Pt3 113.6(4) . .
C1 O1 Pt1 122.5(4) . .
C6 O2 Pt1 122.2(4) . .
C6 N2 Pt2 131.0(4) . .
C21 N5 C25 120.6(6) . .
C21 N5 Pt1 124.7(5) . .
C25 N5 Pt1 114.3(4) . .
C11 N3 C15 120.2(6) . .
C11 N3 Pt2 124.5(5) . .
C15 N3 Pt2 115.2(5) . .
C20 N4 C16 119.3(6) . .
C20 N4 Pt2 126.0(4) . .
C16 N4 Pt2 114.6(5) . .
C30 N6 C26 119.6(6) . .
C30 N6 Pt1 126.4(5) . .
C26 N6 Pt1 113.7(5) . .
N2 C6 O2 124.1(6) . .
N2 C6 C7 120.8(6) . .
O2 C6 C7 115.1(6) . .
N1 C1 O1 123.7(6) . .
N1 C1 C2 119.1(6) . .
O1 C1 C2 117.0(6) . .
C24 C23 C22 119.6(8) . .
N4 C16 C17 120.0(7) . .
N4 C16 C15 115.1(6) . .
C17 C16 C15 124.9(6) . .
N3 C15 C14 121.2(7) . .
N3 C15 C16 114.5(6) . .
C14 C15 C16 124.2(7) . .
O5 C31 O3 125.2(7) . .
O5 C31 C32 120.9(7) . .
O3 C31 C32 114.0(7) . .
C13 C12 C11 118.9(8) . .
N5 C21 C22 119.8(7) . .
C4 C2 C3 107.8(7) . .
C4 C2 C5 110.8(7) . .
C3 C2 C5 108.2(8) . .
C4 C2 C1 111.9(6) . .
C3 C2 C1 111.4(7) . .
C5 C2 C1 106.8(6) . .
N3 C11 C12 120.7(7) . .
C13 C14 C15 118.7(7) . .
C23 C24 C25 120.2(7) . .
O9 C33 O7 124.2(7) . .
O9 C33 C34 120.3(8) . .
O7 C33 C34 115.5(7) . .
C26 C27 C28 120.4(7) . .
C18 C17 C16 120.1(7) . .
C14 C13 C12 120.2(8) . .
C8B C7 C6 119.7(10) . .
C8B C7 C10A 125.1(13) . .
C6 C7 C10A 114.1(9) . .
C8B C7 C8A 39.6(11) . .
C6 C7 C8A 109.6(9) . .
C10A C7 C8A 111.5(12) . .
C8B C7 C9A 63.1(11) . .
C6 C7 C9A 105.1(8) . .
C10A C7 C9A 113.1(12) . .
C8A C7 C9A 102.6(12) . .
C8B C7 C10B 115.5(12) . .
C6 C7 C10B 107.0(9) . .
C10A C7 C10B 32.9(11) . .
C8A C7 C10B 85.7(12) . .
C9A C7 C10B 141.8(12) . .
C8B C7 C9B 104.0(12) . .
C6 C7 C9B 106.1(8) . .
C10A C7 C9B 70.0(11) . .
C8A C7 C9B 138.9(11) . .
C9A C7 C9B 47.7(9) . .
C10B C7 C9B 102.8(11) . .
C20 C19 C18 119.2(8) . .
C17 C18 C19 118.5(7) . .
N4 C20 C19 122.7(7) . .
C23 C22 C21 120.0(8) . .
C28 C29 C30 118.9(8) . .
C29 C28 C27 119.6(7) . .
O6 C32 O4 125.9(7) . .
O6 C32 C31 118.2(8) . .
O4 C32 C31 115.9(7) . .
N5 C25 C24 119.8(7) . .
N5 C25 C26 114.2(6) . .
C24 C25 C26 126.0(7) . .
N6 C26 C27 119.4(6) . .
N6 C26 C25 115.0(6) . .
C27 C26 C25 125.6(6) . .
N6 C30 C29 122.1(7) . .
O10 C34 O8 125.1(7) . .
O10 C34 C33 120.2(8) . .
O8 C34 C33 114.8(7) . .

loop_
_geom_bond_atom_site_label_1
_geom_bond_atom_site_label_2
_geom_bond_distance
_geom_bond_site_symmetry_2
Pt1 N6 1.985(5) .
Pt1 N5 1.991(5) .
Pt1 O1 2.019(5) .
Pt1 O2 2.030(4) .
Pt1 Pt2 2.9085(4) .
Pt1 Pt1 3.4531(5) 7_657
Pt2 N2 2.008(5) .
Pt2 N4 2.010(5) .
Pt2 N3 2.013(5) .
Pt2 N1 2.023(5) .
Pt2 Pt3 3.3271(4) .
Pt3 O4 1.995(5) .
Pt3 O8 2.004(5) .
Pt3 O7 2.005(4) .
Pt3 O3 2.015(5) .
O9 C33 1.223(8) .
N1 C1 1.272(7) .
O6 C32 1.229(8) .
O5 C31 1.203(8) .
O4 C32 1.270(8) .
O3 C31 1.285(8) .
O8 C34 1.302(8) .
O7 C33 1.285(8) .
O1 C1 1.296(7) .
O2 C6 1.288(7) .
N2 C6 1.283(7) .
N5 C21 1.338(8) .
N5 C25 1.361(7) .
N3 C11 1.310(8) .
N3 C15 1.340(8) .
N4 C20 1.336(8) .
N4 C16 1.351(7) .
N6 C30 1.345(8) .
N6 C26 1.374(7) .
C6 C7 1.504(9) .
C1 C2 1.524(9) .
C23 C24 1.343(10) .
C23 C22 1.374(10) .
C16 C17 1.399(9) .
C16 C15 1.463(9) .
C15 C14 1.377(9) .
C31 C32 1.576(10) .
C12 C13 1.364(10) .
C12 C11 1.389(10) .
C21 C22 1.382(10) .
C2 C4 1.490(9) .
C2 C3 1.500(10) .
C2 C5 1.509(11) .
C14 C13 1.345(10) .
C24 C25 1.383(9) .
C33 C34 1.549(10) .
C27 C26 1.381(9) .
C27 C28 1.382(9) .
C17 C18 1.368(9) .
C7 C8B 1.49(2) .
C7 C10A 1.51(2) .
C7 C8A 1.51(2) .
C7 C9A 1.53(2) .
C7 C10B 1.54(2) .
C7 C9B 1.58(2) .
C19 C20 1.359(9) .
C19 C18 1.390(10) .
C29 C28 1.368(10) .
C29 C30 1.378(10) .
C25 C26 1.452(9) .
O10 C34 1.196(8) .
